data_4318110
loop_
_publ_author_name
'Hong-Cai Zhou'
'Weiping Su'
'Catalina Achim'
'P. Venkateswara Rao'
'R. H. Holm'

_publ_contact_author_email
;
holm@chemistry.harvard.edu
;
_publ_section_title
;
 High-Nuclearity Sulfide-Rich Molybdenum-Iron-Sulfur Clusters:
 Reevaluation and Extension
;
_journal_name_full 'Inorganic Chemistry'
_journal_page_first 3191
_journal_page_last 3201
_journal_paper_doi 10.1021/ic0201250
_journal_volume 41
_journal_year 2002
_chemical_formula_moiety (NEt4)4(Mo2Fe4S9(edt)2)
_chemical_formula_sum 'C36 H88 Fe4 Mo2 N4 S13'
_chemical_formula_weight 1409.16
_chemical_melting_point ?
_chemical_name_common none
_chemical_name_systematic
;
  Tetrakis(tetraethylammonium) bis(ethanedithiolato)-(mu-4-sulfido)
-bis(mu-3-dulfido)-hexakis(mu-2-sulfido)-tetra-iron-di-molybdenum
;
_space_group_IT_number 15
_symmetry_cell_setting monoclinic
_symmetry_space_group_name_Hall '-C 2yc'
_symmetry_space_group_name_H-M 'C 1 2/c 1'
_atom_sites_solution_hydrogens geom
_atom_sites_solution_primary direct
_atom_sites_solution_secondary difmap
_audit_creation_method SHELXL-97
_cell_angle_alpha 90.00
_cell_angle_beta 127.9680(10)
_cell_angle_gamma 90.00
_cell_formula_units_Z 4
_cell_length_a 17.8927(9)
_cell_length_b 34.1370(18)
_cell_length_c 12.5379(6)
_cell_measurement_reflns_used 4495
_cell_measurement_temperature 213(2)
_cell_measurement_theta_max 26.3
_cell_measurement_theta_min 2.3
_cell_volume 6037.4(5)
_computing_cell_refinement 'Bruker SMART'
_computing_data_collection 'Bruker SMART'
_computing_data_reduction 'Bruker SHELXTL'
_computing_molecular_graphics 'Bruker SHELXTL'
_computing_publication_material 'Bruker SHELXTL'
_computing_structure_refinement 'SHELXL-97 (Sheldrick, 1997)'
_computing_structure_solution 'SHELXS-97 (Sheldrick, 1990)'
_diffrn_ambient_temperature 213(2)
_diffrn_measured_fraction_theta_full 0.998
_diffrn_measured_fraction_theta_max 0.998
_diffrn_measurement_device_type 'CCD area detector'
_diffrn_measurement_method 'phi and omega scans'
_diffrn_radiation_monochromator graphite
_diffrn_radiation_source 'fine-focus sealed tube'
_diffrn_radiation_type MoK\a
_diffrn_radiation_wavelength 0.71073
_diffrn_reflns_av_R_equivalents 0.0442
_diffrn_reflns_av_sigmaI/netI 0.0435
_diffrn_reflns_limit_h_max 11
_diffrn_reflns_limit_h_min -19
_diffrn_reflns_limit_k_max 36
_diffrn_reflns_limit_k_min -36
_diffrn_reflns_limit_l_max 13
_diffrn_reflns_limit_l_min -12
_diffrn_reflns_number 12874
_diffrn_reflns_theta_full 22.50
_diffrn_reflns_theta_max 22.50
_diffrn_reflns_theta_min 1.56
_exptl_absorpt_coefficient_mu 1.817
_exptl_absorpt_correction_T_max 0.92
_exptl_absorpt_correction_T_min 0.77
_exptl_absorpt_correction_type SADABS
_exptl_absorpt_process_details none
_exptl_crystal_colour black
_exptl_crystal_density_diffrn 1.550
_exptl_crystal_density_meas ?
_exptl_crystal_density_method 'not measured'
_exptl_crystal_description plate
_exptl_crystal_F_000 2912
_exptl_crystal_size_max 0.21
_exptl_crystal_size_mid 0.17
_exptl_crystal_size_min 0.03
_refine_diff_density_max 1.266
_refine_diff_density_min -0.651
_refine_diff_density_rms 0.124
_refine_ls_extinction_method none
_refine_ls_goodness_of_fit_ref 1.077
_refine_ls_hydrogen_treatment mixed
_refine_ls_matrix_type full
_refine_ls_number_parameters 280
_refine_ls_number_reflns 3956
_refine_ls_number_restraints 10
_refine_ls_restrained_S_all 1.077
_refine_ls_R_factor_all 0.0762
_refine_ls_R_factor_gt 0.0578
_refine_ls_shift/su_max 0.001
_refine_ls_shift/su_mean 0.000
_refine_ls_structure_factor_coef Fsqd
_refine_ls_weighting_details 'calc w=1/[\s^2^(Fo^2^)+(0.0784P)^2^+52.9604P] where P=(Fo^2^+2Fc^2^)/3'
_refine_ls_weighting_scheme calc
_refine_ls_wR_factor_gt 0.1445
_refine_ls_wR_factor_ref 0.1567
_reflns_number_gt 3049
_reflns_number_total 3956
_reflns_threshold_expression >2sigma(I)
_cod_data_source_file ic0201250_3.cif
_cod_data_source_block (Et4N)3[4]_monoclinic
_cod_depositor_comments
;
The following automatic conversions were performed:

'_chemical_melting_point' value 'not measured' was changed to '?' -
the value is undefined or not given.

Automatic conversion script
Id: cif_fix_values 1569 2011-02-09 13:29:24Z adriana 

The following automatic conversions were performed:

'_symmetry_cell_setting' value 'Monoclinic' changed to 'monoclinic'
according to the built-in table from CIF Core dictionary named
'cif_core.dic' version 2.4.1 from 2010-06-29.

Automatic conversion script
Id: cif_fix_values 1646 2011-03-28 12:23:43Z adriana 

The following automatic conversions were performed:

'_exptl_crystal_density_meas' value 'none' was changed to '?' - the
value is perceived as not measured.

Automatic conversion script
Id: cif_fix_values 3008 2015-01-20 13:52:24Z robertas 
;
_cod_database_code 4318110

loop_
_symmetry_equiv_pos_as_xyz
'x, y, z'
'-x, y, -z+1/2'
'x+1/2, y+1/2, z'
'-x+1/2, y+1/2, -z+1/2'
'-x, -y, -z'
'x, -y, z-1/2'
'-x+1/2, -y+1/2, -z'
'x+1/2, -y+1/2, z-1/2'

loop_
_atom_site_label
_atom_site_type_symbol
_atom_site_fract_x
_atom_site_fract_y
_atom_site_fract_z
_atom_site_U_iso_or_equiv
_atom_site_adp_type
_atom_site_occupancy
_atom_site_symmetry_multiplicity
_atom_site_calc_flag
_atom_site_refinement_flags
_atom_site_disorder_assembly
_atom_site_disorder_group
Mo1 Mo 0.20099(5) 0.12588(2) 0.73219(8) 0.0355(3) Uani 1 1 d . . .
Fe1 Fe 0.13521(8) 0.12159(3) 0.87876(12) 0.0305(3) Uani 1 1 d . . .
Fe2 Fe 0.01310(8) 0.12143(3) 0.60957(12) 0.0299(3) Uani 1 1 d . . .
S1 S 0.2980(2) 0.16179(8) 0.6839(3) 0.0623(8) Uani 1 1 d . . .
S2 S 0.2979(2) 0.07240(8) 0.7598(3) 0.0585(7) Uani 1 1 d . . .
S3 S 0.08039(17) 0.15927(7) 0.5444(2) 0.0420(6) Uani 1 1 d . . .
S4 S 0.0000 0.16078(8) 0.7500 0.0274(6) Uani 1 2 d S . .
S5 S 0.11820(16) 0.07288(6) 0.7404(2) 0.0364(5) Uani 1 1 d . . .
S6 S 0.25540(16) 0.15915(7) 0.9236(2) 0.0419(6) Uani 1 1 d . . .
S7 S 0.13441(16) 0.10030(7) 1.0458(2) 0.0384(6) Uani 1 1 d . . .
C1 C 0.4067(8) 0.1353(4) 0.7909(13) 0.083(4) Uani 1 1 d . . .
H1A H 0.4530 0.1458 0.7808 0.100 Uiso 1 1 calc R . .
H1B H 0.4324 0.1386 0.8855 0.100 Uiso 1 1 calc R . .
C2 C 0.3906(8) 0.0916(4) 0.7543(13) 0.077(4) Uani 1 1 d . . .
H2A H 0.4496 0.0771 0.8182 0.092 Uiso 1 1 calc R . .
H2B H 0.3721 0.0880 0.6633 0.092 Uiso 1 1 calc R . .
N1 N 0.2396(5) 0.2166(2) 0.2517(7) 0.0370(17) Uani 1 1 d . . .
C11 C 0.2848(8) 0.1762(3) 0.2871(11) 0.070(3) Uani 1 1 d . . .
H11A H 0.2367 0.1565 0.2617 0.084 Uiso 1 1 calc R . .
H11B H 0.3072 0.1712 0.2339 0.084 Uiso 1 1 calc R . .
C12 C 0.3673(9) 0.1716(4) 0.4359(14) 0.103(5) Uani 1 1 d . . .
H12A H 0.3938 0.1455 0.4521 0.154 Uiso 1 1 calc R . .
H12B H 0.3452 0.1755 0.4891 0.154 Uiso 1 1 calc R . .
H12C H 0.4155 0.1909 0.4617 0.154 Uiso 1 1 calc R . .
C21 C 0.2031(8) 0.2264(4) 0.3301(11) 0.069(3) Uani 1 1 d . . .
H21A H 0.2574 0.2276 0.4264 0.082 Uiso 1 1 calc R . .
H21B H 0.1750 0.2526 0.3030 0.082 Uiso 1 1 calc R . .
C22 C 0.1315(8) 0.1990(4) 0.3137(12) 0.079(4) Uani 1 1 d . . .
H22A H 0.1128 0.2083 0.3675 0.118 Uiso 1 1 calc R . .
H22B H 0.1588 0.1730 0.3439 0.118 Uiso 1 1 calc R . .
H22C H 0.0762 0.1980 0.2192 0.118 Uiso 1 1 calc R . .
C31 C 0.1552(7) 0.2143(3) 0.0996(9) 0.053(3) Uani 1 1 d . . .
H31A H 0.1800 0.2084 0.0502 0.063 Uiso 1 1 calc R . .
H31B H 0.1150 0.1922 0.0857 0.063 Uiso 1 1 calc R . .
C32 C 0.0943(8) 0.2498(3) 0.0380(11) 0.071(3) Uani 1 1 d . . .
H32A H 0.0445 0.2452 -0.0577 0.106 Uiso 1 1 calc R . .
H32B H 0.1325 0.2719 0.0492 0.106 Uiso 1 1 calc R . .
H32C H 0.0661 0.2553 0.0822 0.106 Uiso 1 1 calc R . .
C41 C 0.3066(7) 0.2478(3) 0.2789(10) 0.055(3) Uani 1 1 d . . .
H41A H 0.3565 0.2496 0.3768 0.066 Uiso 1 1 calc R . .
H41B H 0.2726 0.2728 0.2483 0.066 Uiso 1 1 calc R . .
C42 C 0.3533(7) 0.2419(3) 0.2111(10) 0.065(3) Uani 1 1 d . . .
H42A H 0.3947 0.2639 0.2322 0.097 Uiso 1 1 calc R . .
H42B H 0.3048 0.2402 0.1139 0.097 Uiso 1 1 calc R . .
H42C H 0.3901 0.2179 0.2442 0.097 Uiso 1 1 calc R . .
N2 N 0.0000 -0.0454(4) 0.7500 0.102(7) Uani 1 2 d S . .
C201 C -0.103(3) -0.0459(7) 0.728(3) 0.104(11) Uani 0.50 1 d P A 1
H20A H -0.1371 -0.0217 0.6889 0.124 Uiso 0.50 1 d PR A 1
H20B H -0.0892 -0.0491 0.8150 0.124 Uiso 0.50 1 d PR A 1
C01' C -0.043(2) -0.0839(8) 0.707(4) 0.123(14) Uani 0.50 1 d P . 2
H01A H -0.0093 -0.1036 0.7758 0.147 Uiso 0.50 1 d PR . 2
H01B H -0.0436 -0.0912 0.6321 0.147 Uiso 0.50 1 d PR . 2
C202 C -0.159(2) -0.0797(7) 0.643(2) 0.30(2) Uani 1 1 d . . .
H20C H -0.2178 -0.0809 0.6303 0.443 Uiso 1 1 d R A .
H20D H -0.1725 -0.0761 0.5562 0.443 Uiso 1 1 d R . .
H20E H -0.1243 -0.1036 0.6830 0.443 Uiso 1 1 d R . .
C211 C -0.040(3) -0.0436(7) 0.602(3) 0.107(12) Uani 0.50 1 d P A 1
H21C H -0.0766 -0.0667 0.5560 0.128 Uiso 0.50 1 d PR A 1
H21G H 0.0148 -0.0445 0.6034 0.128 Uiso 0.50 1 d PR A 1
C11' C -0.0419(18) -0.0106(6) 0.677(2) 0.066(7) Uani 0.50 1 d P . 2
H11C H 0.0070 0.0090 0.7193 0.080 Uiso 0.50 1 d PR . 2
H11D H -0.0871 -0.0028 0.6911 0.080 Uiso 0.50 1 d PR . 2
C212 C -0.0917(10) -0.0094(4) 0.5240(12) 0.082(4) Uani 1 1 d . . .
H21D H -0.1095 -0.0117 0.4346 0.123 Uiso 1 1 d R A .
H21E H -0.1479 -0.0084 0.5182 0.123 Uiso 1 1 d R . .
H21F H -0.0551 0.0141 0.5663 0.123 Uiso 1 1 d R . .
N3 N -0.4667(11) -0.0600(5) 0.7451(16) 0.061(5) Uani 0.50 1 d PD . .
C404 C -0.348(2) -0.0225(9) 0.926(3) 0.271(16) Uiso 1 1 d D . .
H40A H -0.2848 -0.0230 1.0098 0.406 Uiso 1 1 d R . .
H40B H -0.3505 -0.0049 0.8639 0.406 Uiso 1 1 d R . .
H40C H -0.3918 -0.0138 0.9414 0.406 Uiso 1 1 d R . .
C403 C -0.3677(18) -0.0628(10) 0.870(3) 0.153(15) Uiso 0.50 1 d PD . 1
H40D H -0.3243 -0.0718 0.8540 0.183 Uiso 0.50 1 d PR . 1
H40E H -0.3654 -0.0807 0.9310 0.183 Uiso 0.50 1 d PR . 1
C401 C -0.535(2) -0.0917(8) 0.656(3) 0.156(15) Uiso 0.50 1 d PD . 1
H40F H -0.5332 -0.0966 0.5825 0.188 Uiso 0.50 1 d PR . 1
H40G H -0.5994 -0.0848 0.6187 0.188 Uiso 0.50 1 d PR . 1
C402 C -0.5000 -0.1281(11) 0.7500 0.217(17) Uiso 1 2 d SD . 1
H40H H -0.5425 -0.1491 0.6947 0.325 Uiso 0.50 1 d PR . 1
H40I H -0.4362 -0.1351 0.7864 0.325 Uiso 0.50 1 d PR . 1
H40J H -0.5029 -0.1232 0.8229 0.325 Uiso 0.50 1 d PR . 1
C03' C -0.456(3) -0.0296(17) 0.839(5) 0.38(5) Uiso 0.50 1 d PD . 2
H03A H -0.4904 -0.0295 0.8746 0.452 Uiso 0.50 1 d PR . 2
H03B H -0.4757 -0.0075 0.7793 0.452 Uiso 0.50 1 d PR . 2
C405 C -0.416(5) -0.0590(18) 0.681(7) 0.32(4) Uiso 0.50 1 d PD . 2
H40K H -0.4639 -0.0740 0.6023 0.389 Uiso 0.50 1 d PR . 2
H40O H -0.3684 -0.0781 0.7397 0.389 Uiso 0.50 1 d PR . 2
C406 C -0.369(2) -0.0427(8) 0.619(3) 0.106(10) Uiso 0.50 1 d PD . 2
H40L H -0.3534 -0.0639 0.5857 0.159 Uiso 0.50 1 d PR . 2
H40M H -0.4114 -0.0248 0.5465 0.159 Uiso 0.50 1 d PR . 2
H40N H -0.3120 -0.0291 0.6895 0.159 Uiso 0.50 1 d PR . 2

loop_
_atom_site_aniso_label
_atom_site_aniso_U_11
_atom_site_aniso_U_22
_atom_site_aniso_U_33
_atom_site_aniso_U_23
_atom_site_aniso_U_13
_atom_site_aniso_U_12
Mo1 0.0394(5) 0.0356(5) 0.0446(5) -0.0056(4) 0.0323(4) -0.0043(3)
Fe1 0.0344(7) 0.0293(7) 0.0348(7) 0.0018(5) 0.0248(6) 0.0023(5)
Fe2 0.0382(7) 0.0285(7) 0.0335(7) -0.0021(5) 0.0274(6) -0.0025(5)
S1 0.0652(19) 0.0696(19) 0.0767(19) -0.0036(15) 0.0561(17) -0.0123(15)
S2 0.0595(18) 0.0634(17) 0.0721(18) 0.0035(14) 0.0503(16) 0.0161(14)
S3 0.0520(15) 0.0444(14) 0.0449(13) 0.0032(11) 0.0375(13) -0.0034(11)
S4 0.0336(17) 0.0258(15) 0.0296(15) 0.000 0.0229(14) 0.000
S5 0.0444(14) 0.0283(12) 0.0465(13) -0.0011(10) 0.0331(12) 0.0011(10)
S6 0.0395(14) 0.0446(14) 0.0453(14) -0.0103(11) 0.0280(12) -0.0102(11)
S7 0.0425(14) 0.0416(13) 0.0343(12) 0.0078(10) 0.0252(11) 0.0058(11)
C1 0.061(8) 0.117(12) 0.085(9) -0.020(8) 0.051(8) -0.032(8)
C2 0.049(7) 0.121(11) 0.078(8) -0.006(8) 0.048(7) 0.013(7)
N1 0.033(4) 0.040(4) 0.036(4) -0.002(3) 0.020(4) -0.005(3)
C11 0.054(7) 0.055(7) 0.071(8) 0.016(6) 0.024(6) 0.014(6)
C12 0.075(9) 0.124(12) 0.095(10) 0.054(9) 0.046(9) 0.029(9)
C21 0.068(8) 0.088(9) 0.057(7) 0.005(6) 0.042(7) 0.001(7)
C22 0.068(8) 0.108(10) 0.069(8) 0.004(7) 0.047(7) -0.016(7)
C31 0.050(6) 0.057(6) 0.044(6) -0.010(5) 0.026(5) -0.014(5)
C32 0.055(7) 0.087(9) 0.055(7) 0.012(6) 0.027(6) 0.004(6)
C41 0.055(7) 0.051(6) 0.058(7) -0.011(5) 0.034(6) -0.016(5)
C42 0.044(6) 0.091(9) 0.049(6) -0.002(6) 0.023(6) -0.019(6)
N2 0.23(2) 0.035(8) 0.093(11) 0.000 0.125(15) 0.000
C201 0.19(3) 0.061(17) 0.066(17) -0.015(13) 0.08(2) -0.039(19)
C01' 0.12(3) 0.056(16) 0.21(5) -0.05(2) 0.11(3) -0.025(15)
C202 0.54(5) 0.24(3) 0.142(18) -0.131(19) 0.23(3) -0.30(3)
C211 0.25(4) 0.039(13) 0.085(18) 0.016(13) 0.13(2) 0.029(18)
C11' 0.12(2) 0.045(13) 0.088(15) -0.011(11) 0.088(17) -0.017(12)
C212 0.124(12) 0.078(9) 0.077(8) -0.012(7) 0.079(9) -0.020(8)
N3 0.059(13) 0.065(11) 0.043(9) -0.007(9) 0.022(10) 0.005(9)

loop_
_atom_type_symbol
_atom_type_description
_atom_type_scat_dispersion_real
_atom_type_scat_dispersion_imag
_atom_type_scat_source
C C 0.0033 0.0016 'International Tables Vol C Tables 4.2.6.8 and 6.1.1.4'
H H 0.0000 0.0000 'International Tables Vol C Tables 4.2.6.8 and 6.1.1.4'
S S 0.1246 0.1234 'International Tables Vol C Tables 4.2.6.8 and 6.1.1.4'
Fe Fe 0.3463 0.8444 'International Tables Vol C Tables 4.2.6.8 and 6.1.1.4'
Mo Mo -1.6832 0.6857 'International Tables Vol C Tables 4.2.6.8 and 6.1.1.4'
N N 0.0061 0.0033 'International Tables Vol C Tables 4.2.6.8 and 6.1.1.4'

loop_
_geom_angle_atom_site_label_1
_geom_angle_atom_site_label_2
_geom_angle_atom_site_label_3
_geom_angle
_geom_angle_site_symmetry_1
_geom_angle_site_symmetry_3
_geom_angle_publ_flag
S6 Mo1 S3 111.02(9) . . ?
S6 Mo1 S5 102.04(8) . . ?
S3 Mo1 S5 101.82(8) . . ?
S6 Mo1 S2 115.40(10) . . ?
S3 Mo1 S2 132.01(9) . . ?
S5 Mo1 S2 80.13(9) . . ?
S6 Mo1 S1 95.83(9) . . ?
S3 Mo1 S1 82.04(9) . . ?
S5 Mo1 S1 158.76(9) . . ?
S2 Mo1 S1 81.90(10) . . ?
S6 Mo1 Fe2 101.77(7) . . ?
S3 Mo1 Fe2 52.32(6) . . ?
S5 Mo1 Fe2 52.66(6) . . ?
S2 Mo1 Fe2 125.15(8) . . ?
S1 Mo1 Fe2 134.33(8) . . ?
S6 Mo1 Fe1 52.78(6) . . ?
S3 Mo1 Fe1 101.24(6) . . ?
S5 Mo1 Fe1 52.58(6) . . ?
S2 Mo1 Fe1 115.86(8) . . ?
S1 Mo1 Fe1 147.77(8) . . ?
Fe2 Mo1 Fe1 58.67(4) . . ?
S7 Fe1 S6 120.52(10) . . ?
S7 Fe1 S5 113.71(9) . . ?
S6 Fe1 S5 105.31(9) . . ?
S7 Fe1 S4 103.54(7) . . ?
S6 Fe1 S4 105.67(9) . . ?
S5 Fe1 S4 107.15(8) . . ?
S7 Fe1 Fe2 135.79(8) . . ?
S6 Fe1 Fe2 103.29(8) . . ?
S5 Fe1 Fe2 54.11(7) . . ?
S4 Fe1 Fe2 55.34(4) . . ?
S7 Fe1 Mo1 155.04(8) . . ?
S6 Fe1 Mo1 52.97(6) . . ?
S5 Fe1 Mo1 55.85(6) . . ?
S4 Fe1 Mo1 101.34(4) . . ?
Fe2 Fe1 Mo1 60.27(4) . . ?
S7 Fe1 Fe2 51.92(7) . 2_556 ?
S6 Fe1 Fe2 142.33(8) . 2_556 ?
S5 Fe1 Fe2 110.94(7) . 2_556 ?
S4 Fe1 Fe2 54.08(4) . 2_556 ?
Fe2 Fe1 Fe2 90.07(5) . 2_556 y
Mo1 Fe1 Fe2 150.15(6) . 2_556 ?
S7 Fe2 S3 118.86(10) 2_556 . ?
S7 Fe2 S5 113.83(9) 2_556 . ?
S3 Fe2 S5 107.00(9) . . ?
S7 Fe2 S4 103.35(7) 2_556 . ?
S3 Fe2 S4 105.62(9) . . ?
S5 Fe2 S4 107.26(8) . . ?
S7 Fe2 Fe1 135.76(8) 2_556 . ?
S3 Fe2 Fe1 104.81(8) . . ?
S5 Fe2 Fe1 54.41(6) . . ?
S4 Fe2 Fe1 55.15(4) . . ?
S7 Fe2 Mo1 154.79(8) 2_556 . ?
S3 Fe2 Mo1 54.21(7) . . ?
S5 Fe2 Mo1 56.27(6) . . ?
S4 Fe2 Mo1 101.82(5) . . ?
Fe1 Fe2 Mo1 61.07(4) . . ?
S7 Fe2 Fe1 51.89(6) 2_556 2_556 ?
S3 Fe2 Fe1 140.69(8) . 2_556 ?
S5 Fe2 Fe1 111.11(7) . 2_556 ?
S4 Fe2 Fe1 53.90(4) . 2_556 ?
Fe1 Fe2 Fe1 89.93(5) . 2_556 y
Mo1 Fe2 Fe1 150.78(5) . 2_556 ?
C1 S1 Mo1 99.7(4) . . ?
C2 S2 Mo1 108.4(4) . . ?
Fe2 S3 Mo1 73.46(7) . . ?
Fe1 S4 Fe1 110.03(12) 2_556 . ?
Fe1 S4 Fe2 72.02(7) 2_556 . ?
Fe1 S4 Fe2 69.51(7) . . ?
Fe1 S4 Fe2 69.51(7) 2_556 2_556 ?
Fe1 S4 Fe2 72.02(7) . 2_556 ?
Fe2 S4 Fe2 109.87(12) . 2_556 ?
Fe2 S5 Fe1 71.47(7) . . ?
Fe2 S5 Mo1 71.07(7) . . ?
Fe1 S5 Mo1 71.57(7) . . ?
Fe1 S6 Mo1 74.25(7) . . ?
Fe1 S7 Fe2 76.19(8) . 2_556 ?
C2 C1 S1 110.4(8) . . ?
C1 C2 S2 110.2(8) . . ?
C41 N1 C21 107.6(7) . . ?
C41 N1 C11 112.1(8) . . ?
C21 N1 C11 112.1(8) . . ?
C41 N1 C31 111.1(7) . . ?
C21 N1 C31 109.1(7) . . ?
C11 N1 C31 104.9(7) . . ?
C12 C11 N1 113.2(10) . . ?
C22 C21 N1 116.6(10) . . ?
C32 C31 N1 116.6(8) . . ?
N1 C41 C42 114.8(8) . . ?
C11' N2 C11' 64.1(18) 2_556 . ?
C11' N2 C01' 125.2(18) 2_556 2_556 ?
C11' N2 C01' 164(2) . 2_556 ?
C11' N2 C01' 164(2) 2_556 . ?
C11' N2 C01' 125.2(18) . . ?
C01' N2 C01' 50(3) 2_556 . ?
C11' N2 C211 114.6(14) 2_556 . ?
C11' N2 C211 60.8(12) . . ?
C01' N2 C211 104(2) 2_556 . ?
C01' N2 C211 81(2) . . ?
C11' N2 C211 60.8(12) 2_556 2_556 ?
C11' N2 C211 114.6(14) . 2_556 ?
C01' N2 C211 81(2) 2_556 2_556 ?
C01' N2 C211 104(2) . 2_556 ?
C211 N2 C211 175.2(19) . 2_556 ?
C11' N2 C201 78.9(13) 2_556 2_556 ?
C11' N2 C201 102.1(14) . 2_556 ?
C01' N2 C201 69.8(14) 2_556 2_556 ?
C01' N2 C201 109.1(16) . 2_556 ?
C211 N2 C201 80.9(16) . 2_556 ?
C211 N2 C201 99.2(16) 2_556 2_556 ?
C11' N2 C201 102.1(14) 2_556 . ?
C11' N2 C201 78.9(13) . . ?
C01' N2 C201 109.1(16) 2_556 . ?
C01' N2 C201 69.8(14) . . ?
C211 N2 C201 99.2(16) . . ?
C211 N2 C201 80.9(16) 2_556 . ?
C201 N2 C201 178.8(19) 2_556 . ?
C202 C201 N2 108(2) . . ?
C01' C01' N2 65.0(13) 2_556 . ?
C01' C01' C202 157(5) 2_556 . ?
N2 C01' C202 108.1(18) . . ?
C201 C202 C01' 69(2) . . ?
C212 C211 N2 118.9(16) . . ?
N2 C11' C11' 58.0(9) . 2_556 ?
N2 C11' C212 120.0(14) . . ?
C11' C11' C212 154(3) 2_556 . ?
C211 C212 C11' 59.6(12) . . ?
N3 N3 C403 119(3) 2_456 . ?
N3 N3 C03' 66(2) 2_456 . ?
C403 N3 C03' 74(2) . . ?
N3 N3 C401 72(2) 2_456 . ?
C403 N3 C401 130(2) . . ?
C03' N3 C401 138(3) . . ?
N3 N3 C03' 63.7(15) 2_456 2_456 ?
C403 N3 C03' 140(3) . 2_456 ?
C03' N3 C03' 72(5) . 2_456 ?
C401 N3 C03' 90(3) . 2_456 ?
N3 N3 C405 160(4) 2_456 . ?
C403 N3 C405 81(3) . . ?
C03' N3 C405 124(3) . . ?
C401 N3 C405 96(3) . . ?
C03' N3 C405 102(3) 2_456 . ?
N3 N3 C401 60.6(14) 2_456 2_456 ?
C403 N3 C401 73(2) . 2_456 ?
C03' N3 C401 86(3) . 2_456 ?
C401 N3 C401 73(2) . 2_456 ?
C03' N3 C401 124(2) 2_456 2_456 ?
C405 N3 C401 132(3) . 2_456 ?
C403 C404 C03' 72(2) . . ?
N3 C403 C404 103(2) . . ?
N3 C403 C401 57.4(15) . 2_456 ?
C404 C403 C401 120(3) . 2_456 ?
N3 C401 C402 104(2) . . ?
N3 C401 N3 47.8(15) . 2_456 ?
C402 C401 N3 98(3) . 2_456 ?
N3 C401 C403 90(2) . 2_456 ?
C402 C401 C403 117(3) . 2_456 ?
N3 C401 C403 49.9(13) 2_456 2_456 ?
N3 C401 C401 56.7(15) . 2_456 ?
C402 C401 C401 53.1(14) . 2_456 ?
N3 C401 C401 50.1(15) 2_456 2_456 ?
C403 C401 C401 93(3) 2_456 2_456 ?
C401 C402 C401 74(3) . 2_456 ?
N3 C03' N3 50.0(17) . 2_456 ?
N3 C03' C404 100(2) . . ?
N3 C03' C404 144(3) 2_456 . ?
N3 C03' C03' 55(3) . 2_456 ?
N3 C03' C03' 53(2) 2_456 2_456 ?
C404 C03' C03' 131(5) . 2_456 ?
N3 C405 C406 160(5) . . ?

loop_
_geom_bond_atom_site_label_1
_geom_bond_atom_site_label_2
_geom_bond_distance
_geom_bond_site_symmetry_2
_geom_bond_publ_flag
Mo1 S6 2.263(2) . y
Mo1 S3 2.291(3) . y
Mo1 S5 2.380(2) . y
Mo1 S2 2.392(3) . y
Mo1 S1 2.485(3) . y
Mo1 Fe2 2.7073(14) . y
Mo1 Fe1 2.7286(13) . y
Fe1 S7 2.225(2) . y
Fe1 S6 2.257(2) . y
Fe1 S5 2.284(2) . y
Fe1 S4 2.3330(19) . y
Fe1 Fe2 2.6630(16) . y
Fe1 Fe2 2.7461(16) 2_556 y
Fe2 S7 2.226(3) 2_556 y
Fe2 S3 2.235(2) . y
Fe2 S5 2.275(2) . y
Fe2 S4 2.3382(19) . y
Fe2 Fe1 2.7461(16) 2_556 y
S1 C1 1.785(14) . ?
S2 C2 1.824(12) . ?
S4 Fe1 2.3330(19) 2_556 ?
S4 Fe2 2.3382(19) 2_556 ?
S7 Fe2 2.226(3) 2_556 ?
C1 C2 1.536(17) . ?
N1 C41 1.479(11) . ?
N1 C21 1.516(13) . ?
N1 C11 1.519(12) . ?
N1 C31 1.543(11) . ?
C11 C12 1.514(16) . ?
C21 C22 1.494(15) . ?
C31 C32 1.489(14) . ?
C41 C42 1.527(14) . ?
N2 C11' 1.40(2) 2_556 ?
N2 C11' 1.40(2) . ?
N2 C01' 1.45(3) 2_556 ?
N2 C01' 1.45(3) . ?
N2 C211 1.53(2) . ?
N2 C211 1.53(2) 2_556 ?
N2 C201 1.69(4) 2_556 ?
N2 C201 1.69(4) . ?
C201 C202 1.47(3) . ?
C01' C01' 1.23(6) 2_556 ?
C01' C202 1.71(4) . ?
C211 C212 1.44(3) . ?
C11' C11' 1.48(5) 2_556 ?
C11' C212 1.54(2) . ?
N3 N3 1.27(3) 2_456 ?
N3 C403 1.478(18) . ?
N3 C03' 1.49(2) . ?
N3 C401 1.493(18) . ?
N3 C03' 1.52(4) 2_456 ?
N3 C405 1.536(18) . ?
N3 C401 1.63(4) 2_456 ?
C404 C403 1.482(19) . ?
C404 C03' 1.54(2) . ?
C403 C401 1.84(5) 2_456 ?
C401 C402 1.554(15) . ?
C401 N3 1.63(4) 2_456 ?
C401 C403 1.84(5) 2_456 ?
C401 C401 1.86(6) 2_456 ?
C402 C401 1.554(15) 2_456 ?
C03' N3 1.52(4) 2_456 ?
C03' C03' 1.76(10) 2_456 ?
C405 C406 1.557(16) . ?
